data_7248481
loop_
_publ_author_name
'Paska, Bart\/lomiej'
'Cichowicz, Grzegorz'
'Rzepi\'nski, Patryk'
'Cyra\'nski, Micha\/l Ksawery'
'Dobrzycki, \/Lukasz'
'Boese, Roland'

_publ_section_title
;
 Structural chemistry of decalins and perfluorodecalins
;
_journal_issue 19
_journal_name_full CrystEngComm
_journal_page_first 2474
_journal_page_last 2490
_journal_paper_doi 10.1039/D3CE01117H
_journal_volume 26
_journal_year 2024
_chemical_formula_sum 'C10 H18'
_chemical_formula_weight 138.24
_chemical_melting_point 229
_chemical_name_systematic 'cis-Decalin (HT form refined in triclinic SG)'
_space_group_crystal_system triclinic
_space_group_IT_number 2
_space_group_name_Hall '-P 1'
_space_group_name_H-M_alt 'P -1'
_atom_sites_solution_hydrogens geom
_audit_update_record
;
2023-11-05 deposited with the CCDC.	2024-02-21 downloaded from the CCDC.
;
_cell_angle_alpha 113.1411(9)
_cell_angle_beta 90.0216(10)
_cell_angle_gamma 112.8556(9)
_cell_formula_units_Z 4
_cell_length_a 8.2852(3)
_cell_length_b 10.6314(3)
_cell_length_c 11.9844(4)
_cell_measurement_reflns_used 5155
_cell_measurement_temperature 170.(2)
_cell_measurement_theta_max 25.2419
_cell_measurement_theta_min 2.7126
_cell_volume 879.77(5)
_computing_cell_refinement 'SAINT V8.34A (Bruker AXS Inc., 2013)'
_computing_data_collection 'APEX2 V2014 (Bruker AXS Inc., 2014)'
_computing_data_reduction 'SAINT V8.34A (Bruker AXS Inc., 2013)'
_computing_publication_material 'APEX2 V2014 (Bruker AXS Inc., 2014)'
_computing_structure_refinement 'SHELXL-2014/7 (Sheldrick, 2014)'
_computing_structure_solution 'SHELXS-2014 (Sheldrick, 2014)'
_diffrn_ambient_temperature 170.(2)
_diffrn_detector_area_resol_mean 10.4167
_diffrn_measured_fraction_theta_full 0.936
_diffrn_measured_fraction_theta_max 0.936
_diffrn_measurement_device_type 'Bruker D8 VENTURE'
_diffrn_measurement_method '/p scans'
_diffrn_radiation_monochromator TRIUMPH
_diffrn_radiation_type MoK\a
_diffrn_radiation_wavelength 0.71073
_diffrn_reflns_av_R_equivalents 0.0214
_diffrn_reflns_av_unetI/netI 0.0147
_diffrn_reflns_limit_h_max 9
_diffrn_reflns_limit_h_min -9
_diffrn_reflns_limit_k_max 11
_diffrn_reflns_limit_k_min -12
_diffrn_reflns_limit_l_max 14
_diffrn_reflns_limit_l_min -14
_diffrn_reflns_number 10842
_diffrn_reflns_theta_full 25.05
_diffrn_reflns_theta_max 25.05
_diffrn_reflns_theta_min 2.71
_diffrn_source 'fine focus sealed tube'
_exptl_absorpt_coefficient_mu 0.057
_exptl_absorpt_correction_T_max 0.98
_exptl_absorpt_correction_T_min 0.93
_exptl_absorpt_correction_type multi-scan
_exptl_absorpt_process_details 'SADABS V2014/5 (Bruker AXS Inc.)'
_exptl_crystal_colour colourless
_exptl_crystal_density_diffrn 1.044
_exptl_crystal_density_method 'not measured'
_exptl_crystal_description cylindrical
_exptl_crystal_F_000 312
_exptl_crystal_recrystallization_method 'From the Melt'
_exptl_crystal_size_max 0.600
_exptl_crystal_size_mid 0.400
_exptl_crystal_size_min 0.400
_refine_diff_density_max 0.133
_refine_diff_density_min -0.138
_refine_ls_extinction_method none
_refine_ls_goodness_of_fit_ref 1.055
_refine_ls_hydrogen_treatment constr
_refine_ls_matrix_type full
_refine_ls_number_parameters 263
_refine_ls_number_reflns 2916
_refine_ls_number_restraints 0
_refine_ls_restrained_S_all 1.055
_refine_ls_R_factor_all 0.0551
_refine_ls_R_factor_gt 0.0442
_refine_ls_shift/su_max 0.000
_refine_ls_shift/su_mean 0.000
_refine_ls_structure_factor_coef Fsqd
_refine_ls_weighting_details 'w=1/[\s^2^(Fo^2^)+(0.0512P)^2^+0.2002P] where P=(Fo^2^+2Fc^2^)/3'
_refine_ls_weighting_scheme calc
_refine_ls_wR_factor_gt 0.1074
_refine_ls_wR_factor_ref 0.1194
_reflns_number_gt 2360
_reflns_number_total 2916
_reflns_threshold_expression 'I > 2\s(I)'
_cod_data_source_file d3ce01117h2.cif
_cod_data_source_block c_Dec_k180K_170K_hu_aP
_cod_depositor_comments 'Adding full bibliography for 7248441--7248493.cif.'
_cod_database_code 7248481

loop_
_space_group_symop_operation_xyz
'x, y, z'
'-x, -y, -z'

loop_
_atom_site_type_symbol
_atom_site_label
_atom_site_fract_x
_atom_site_fract_y
_atom_site_fract_z
_atom_site_U_iso_or_equiv
_atom_site_adp_type
_atom_site_calc_flag
_atom_site_refinement_flags_adp
_atom_site_refinement_flags_occupancy
_atom_site_refinement_flags_posn
_atom_site_occupancy
_atom_site_disorder_assembly
_atom_site_disorder_group
C C1A 0.74377(18) 0.20104(15) 0.56406(12) 0.0332(4) Uani d . P . 0.924(3) A 1
H H1A 0.6347 0.1331 0.582 0.04 Uiso calc U P R 0.924(3) A 1
C C2A 0.7690(2) 0.3628(2) 0.64174(13) 0.0394(4) Uani d . P . 0.924(3) A 1
H H2A1 0.8792 0.4338 0.6291 0.047 Uiso calc U P R 0.924(3) A 1
H H2A2 0.7825 0.3837 0.7302 0.047 Uiso calc U P R 0.924(3) A 1
C C3A 0.6105(3) 0.3883(3) 0.60687(15) 0.0507(5) Uani d . P . 0.924(3) A 1
H H3A1 0.5022 0.3244 0.6271 0.061 Uiso calc U P R 0.924(3) A 1
H H3A2 0.6329 0.4951 0.6557 0.061 Uiso calc U P R 0.924(3) A 1
C C4A 0.5797(3) 0.3499(2) 0.46985(14) 0.0509(5) Uani d . P . 0.924(3) A 1
H H4A1 0.6827 0.4213 0.4515 0.061 Uiso calc U P R 0.924(3) A 1
H H4A2 0.4723 0.3615 0.4488 0.061 Uiso calc U P R 0.924(3) A 1
C C5A 0.5556(3) 0.18901(18) 0.39095(14) 0.0425(4) Uani d . P . 0.924(3) A 1
H H5A1 0.5448 0.1706 0.3031 0.051 Uiso calc U P R 0.924(3) A 1
H H5A2 0.4435 0.1175 0.4012 0.051 Uiso calc U P R 0.924(3) A 1
C C6A 0.71041(19) 0.15822(15) 0.42477(12) 0.0342(4) Uani d . P . 0.924(3) A 1
H H6A 0.6732 0.0469 0.3807 0.041 Uiso calc U P R 0.924(3) A 1
C C7A 0.8805(3) 0.23437(19) 0.38252(14) 0.0474(5) Uani d . P . 0.924(3) A 1
H H7A1 0.8554 0.2016 0.2924 0.057 Uiso calc U P R 0.924(3) A 1
H H7A2 0.9209 0.3452 0.4236 0.057 Uiso calc U P R 0.924(3) A 1
C C8A 1.0268(4) 0.1946(4) 0.4131(3) 0.0715(10) Uani d . P . 0.924(3) A 1
H H8A1 1.1356 0.2453 0.3851 0.086 Uiso calc U P R 0.924(3) A 1
H H8A2 0.9888 0.0843 0.3689 0.086 Uiso calc U P R 0.924(3) A 1
C C9A 1.0687(3) 0.2443(3) 0.5535(2) 0.0588(7) Uani d . P . 0.924(3) A 1
H H9A1 1.1607 0.214 0.5719 0.071 Uiso calc U P R 0.924(3) A 1
H H9A2 1.1155 0.3555 0.5976 0.071 Uiso calc U P R 0.924(3) A 1
C C10A 0.8987(2) 0.1705(2) 0.59771(15) 0.0458(4) Uani d . P . 0.924(3) A 1
H H10A 0.862 0.0601 0.561 0.055 Uiso calc U P R 0.924(3) A 1
H H10B 0.9251 0.2083 0.6885 0.055 Uiso calc U P R 0.924(3) A 1
C C1C 0.878(2) 0.356(2) 0.5811(16) 0.039(5) Uiso d . P . 0.076(3) A 2
H H1C 0.9966 0.4441 0.6182 0.047 Uiso calc U P R 0.076(3) A 2
C C2C 0.726(4) 0.401(3) 0.635(2) 0.040(6) Uiso d . P . 0.076(3) A 2
H H2C1 0.7439 0.4257 0.724 0.047 Uiso calc U P R 0.076(3) A 2
H H2C2 0.744 0.4948 0.628 0.047 Uiso calc U P R 0.076(3) A 2
C C3C 0.547(3) 0.300(3) 0.586(2) 0.054(6) Uiso d . P . 0.076(3) A 2
H H3C1 0.4684 0.3492 0.625 0.065 Uiso calc U P R 0.076(3) A 2
H H3C2 0.5173 0.2096 0.6014 0.065 Uiso calc U P R 0.076(3) A 2
C C4C 0.519(3) 0.255(3) 0.4456(19) 0.036(4) Uiso d . P . 0.076(3) A 2
H H4C1 0.3955 0.1796 0.4067 0.043 Uiso calc U P R 0.076(3) A 2
H H4C2 0.5393 0.3452 0.4308 0.043 Uiso calc U P R 0.076(3) A 2
C C5C 0.649(3) 0.191(2) 0.3895(17) 0.028(4) Uiso d . P . 0.076(3) A 2
H H5C1 0.6327 0.1039 0.4081 0.034 Uiso calc U P R 0.076(3) A 2
H H5C2 0.6256 0.1537 0.2987 0.034 Uiso calc U P R 0.076(3) A 2
C C6C 0.835(2) 0.308(2) 0.4402(17) 0.040(5) Uiso d . P . 0.076(3) A 2
H H6C 0.8514 0.3974 0.4249 0.047 Uiso calc U P R 0.076(3) A 2
C C7C 0.970(4) 0.243(3) 0.380(2) 0.040(6) Uiso d . P . 0.076(3) A 2
H H7C1 0.9045 0.1507 0.3037 0.048 Uiso calc U P R 0.076(3) A 2
H H7C2 1.0587 0.3178 0.3559 0.048 Uiso calc U P R 0.076(3) A 2
C C8C 1.053(3) 0.212(3) 0.444(2) 0.017(5) Uiso d . P . 0.076(3) A 2
H H8C1 1.179 0.2852 0.4611 0.02 Uiso calc U P R 0.076(3) A 2
H H8C2 1.0493 0.1124 0.3884 0.02 Uiso calc U P R 0.076(3) A 2
C C9C 1.022(3) 0.202(3) 0.560(2) 0.024(5) Uiso d . P . 0.076(3) A 2
H H9C1 1.0039 0.0998 0.5503 0.029 Uiso calc U P R 0.076(3) A 2
H H9C2 1.1302 0.2756 0.6237 0.029 Uiso calc U P R 0.076(3) A 2
C C10C 0.876(3) 0.228(3) 0.604(2) 0.044(6) Uiso d . P . 0.076(3) A 2
H H10E 0.8861 0.2531 0.6929 0.053 Uiso calc U P R 0.076(3) A 2
H H10F 0.7642 0.1367 0.5594 0.053 Uiso calc U P R 0.076(3) A 2
C C1B 0.54313(18) 0.79921(15) 0.93612(12) 0.0334(4) Uani d . P . 0.926(3) B 1
H H1B 0.502 0.8674 0.9183 0.04 Uiso calc U P R 0.926(3) B 1
C C2B 0.4058(3) 0.6371(2) 0.85821(13) 0.0394(4) Uani d . P . 0.926(3) B 1
H H2B1 0.3982 0.6163 0.7698 0.047 Uiso calc U P R 0.926(3) B 1
H H2B2 0.4449 0.5659 0.8705 0.047 Uiso calc U P R 0.926(3) B 1
C C3B 0.2225(2) 0.6119(3) 0.89308(15) 0.0508(5) Uani d . P . 0.926(3) B 1
H H3B1 0.1781 0.6759 0.873 0.061 Uiso calc U P R 0.926(3) B 1
H H3B2 0.1382 0.5051 0.8441 0.061 Uiso calc U P R 0.926(3) B 1
C C4B 0.2296(2) 0.6498(2) 1.03010(14) 0.0510(5) Uani d . P . 0.926(3) B 1
H H4B1 0.2609 0.5782 1.0484 0.061 Uiso calc U P R 0.926(3) B 1
H H4B2 0.1108 0.6387 1.0511 0.061 Uiso calc U P R 0.926(3) B 1
C C5B 0.3671(3) 0.81110(18) 1.10910(14) 0.0425(4) Uani d . P . 0.926(3) B 1
H H5B1 0.3264 0.8828 1.099 0.051 Uiso calc U P R 0.926(3) B 1
H H5B2 0.3749 0.8295 1.197 0.051 Uiso calc U P R 0.926(3) B 1
C C6B 0.55193(19) 0.84176(15) 1.07529(12) 0.0342(4) Uani d . P . 0.926(3) B 1
H H6B 0.6256 0.9531 1.1194 0.041 Uiso calc U P R 0.926(3) B 1
C C7B 0.6464(3) 0.7658(2) 1.11775(14) 0.0480(5) Uani d . P . 0.926(3) B 1
H H7B1 0.6545 0.7989 1.208 0.058 Uiso calc U P R 0.926(3) B 1
H H7B2 0.5763 0.655 1.0769 0.058 Uiso calc U P R 0.926(3) B 1
C C8B 0.8321(5) 0.8056(4) 1.0866(3) 0.0742(12) Uani d . P . 0.926(3) B 1
H H8B1 0.8906 0.755 1.1146 0.089 Uiso calc U P R 0.926(3) B 1
H H8B2 0.9041 0.9159 1.1308 0.089 Uiso calc U P R 0.926(3) B 1
C C9B 0.8245(3) 0.7560(3) 0.94628(18) 0.0584(6) Uani d . P . 0.926(3) B 1
H H9B1 0.9468 0.7865 0.9281 0.07 Uiso calc U P R 0.926(3) B 1
H H9B2 0.7605 0.6448 0.9022 0.07 Uiso calc U P R 0.926(3) B 1
C C10B 0.7283(3) 0.8296(2) 0.90216(15) 0.0459(4) Uani d . P . 0.926(3) B 1
H H10C 0.7166 0.7915 0.8114 0.055 Uiso calc U P R 0.926(3) B 1
H H10D 0.8017 0.9399 0.9386 0.055 Uiso calc U P R 0.926(3) B 1
C C1D 0.520(2) 0.643(2) 0.9187(16) 0.035(5) Uiso d . P . 0.074(3) B 2
H H1D 0.5535 0.5565 0.8818 0.042 Uiso calc U P R 0.074(3) B 2
C C2D 0.324(4) 0.593(3) 0.864(2) 0.041(6) Uiso d . P . 0.074(3) B 2
H H2D1 0.3154 0.5634 0.7738 0.05 Uiso calc U P R 0.074(3) B 2
H H2D2 0.2493 0.5015 0.8748 0.05 Uiso calc U P R 0.074(3) B 2
C C3D 0.249(3) 0.702(3) 0.914(2) 0.051(6) Uiso d . P . 0.074(3) B 2
H H3D1 0.1226 0.6573 0.8744 0.061 Uiso calc U P R 0.074(3) B 2
H H3D2 0.3158 0.7927 0.9 0.061 Uiso calc U P R 0.074(3) B 2
C C4D 0.265(3) 0.742(3) 1.0549(18) 0.028(4) Uiso d . P . 0.074(3) B 2
H H4D1 0.2131 0.8151 1.0948 0.034 Uiso calc U P R 0.074(3) B 2
H H4D2 0.1979 0.6502 1.0672 0.034 Uiso calc U P R 0.074(3) B 2
C C5D 0.458(3) 0.810(2) 1.1129(17) 0.027(4) Uiso d . P . 0.074(3) B 2
H H5D1 0.5282 0.8964 1.0937 0.032 Uiso calc U P R 0.074(3) B 2
H H5D2 0.4706 0.8477 1.2037 0.032 Uiso calc U P R 0.074(3) B 2
C C6D 0.527(3) 0.690(2) 1.0621(17) 0.037(5) Uiso d . P . 0.074(3) B 2
H H6D 0.4556 0.6013 1.0786 0.044 Uiso calc U P R 0.074(3) B 2
C C7D 0.729(3) 0.758(3) 1.119(2) 0.037(6) Uiso d . P . 0.074(3) B 2
H H7D1 0.7531 0.8498 1.1954 0.044 Uiso calc U P R 0.074(3) B 2
H H7D2 0.7445 0.6846 1.1435 0.044 Uiso calc U P R 0.074(3) B 2
C C8D 0.843(4) 0.792(3) 1.063(3) 0.015(5) Uiso d . P . 0.074(3) B 2
H H8D1 0.8977 0.7204 1.0481 0.018 Uiso calc U P R 0.074(3) B 2
H H8D2 0.9338 0.8921 1.1208 0.018 Uiso calc U P R 0.074(3) B 2
C C9D 0.818(3) 0.802(3) 0.939(2) 0.024(5) Uiso d . P . 0.074(3) B 2
H H9D1 0.8994 0.9042 0.9486 0.029 Uiso calc U P R 0.074(3) B 2
H H9D2 0.8535 0.7289 0.8753 0.029 Uiso calc U P R 0.074(3) B 2
C C10D 0.645(3) 0.773(2) 0.8963(18) 0.033(5) Uiso d . P . 0.074(3) B 2
H H10G 0.6287 0.7482 0.8072 0.039 Uiso calc U P R 0.074(3) B 2
H H10H 0.6223 0.8634 0.941 0.039 Uiso calc U P R 0.074(3) B 2

loop_
_atom_site_aniso_label
_atom_site_aniso_U_11
_atom_site_aniso_U_22
_atom_site_aniso_U_33
_atom_site_aniso_U_12
_atom_site_aniso_U_13
_atom_site_aniso_U_23
C1A 0.0343(8) 0.0338(8) 0.0300(7) 0.0099(6) 0.0041(5) 0.0165(6)
C2A 0.0489(10) 0.0442(10) 0.0221(8) 0.0178(8) 0.0044(6) 0.0129(6)
C3A 0.0685(12) 0.0521(13) 0.0377(9) 0.0368(10) 0.0096(8) 0.0138(8)
C4A 0.0728(11) 0.0471(12) 0.0389(9) 0.0344(9) -0.0008(8) 0.0152(8)
C5A 0.0514(11) 0.0388(10) 0.0319(9) 0.0175(8) -0.0052(7) 0.0115(7)
C6A 0.0423(8) 0.0258(8) 0.0280(7) 0.0110(6) 0.0001(6) 0.0084(6)
C7A 0.0568(12) 0.0452(10) 0.0284(8) 0.0137(9) 0.0099(8) 0.0122(7)
C8A 0.0522(16) 0.104(2) 0.0414(17) 0.0328(14) 0.0123(12) 0.0148(15)
C9A 0.0370(12) 0.0752(17) 0.0527(13) 0.0209(11) 0.0051(9) 0.0190(12)
C10A 0.0485(11) 0.0524(12) 0.0380(9) 0.0236(9) -0.0001(7) 0.0185(8)
C1B 0.0413(8) 0.0330(8) 0.0312(7) 0.0179(6) 0.0090(6) 0.0167(6)
C2B 0.0517(11) 0.0415(10) 0.0221(7) 0.0180(8) 0.0046(7) 0.0124(6)
C3B 0.0440(10) 0.0531(13) 0.0368(9) 0.0079(8) 0.0013(7) 0.0141(8)
C4B 0.0485(10) 0.0459(13) 0.0397(9) 0.0049(8) 0.0116(7) 0.0151(8)
C5B 0.0506(12) 0.0381(10) 0.0315(8) 0.0150(9) 0.0133(8) 0.0113(7)
C6B 0.0425(8) 0.0251(7) 0.0281(7) 0.0108(6) 0.0059(6) 0.0081(6)
C7B 0.0669(13) 0.0470(11) 0.0281(8) 0.0259(10) -0.0008(8) 0.0122(7)
C8B 0.0718(18) 0.107(2) 0.047(2) 0.0576(16) -0.0011(14) 0.0164(16)
C9B 0.0556(12) 0.0754(17) 0.0527(12) 0.0439(12) 0.0094(8) 0.0196(11)
C10B 0.0458(11) 0.0532(11) 0.0385(9) 0.0210(9) 0.0149(7) 0.0193(8)

loop_
_atom_type_symbol
_atom_type_description
_atom_type_scat_dispersion_real
_atom_type_scat_dispersion_imag
_atom_type_scat_source
C C 0.0033 0.0016 'International Tables Vol C Tables 4.2.6.8 and 6.1.1.4'
H H 0.0000 0.0000 'International Tables Vol C Tables 4.2.6.8 and 6.1.1.4'

loop_
_geom_angle_atom_site_label_1
_geom_angle_atom_site_label_2
_geom_angle_atom_site_label_3
_geom_angle_site_symmetry_1
_geom_angle_site_symmetry_3
_geom_angle
_geom_angle_publ_flag
C2A C1A C10A . . 112.66(14) ?
C2A C1A C6A . . 111.92(12) ?
C10A C1A C6A . . 110.56(12) ?
C2A C1A H1A . . 107.1 ?
C10A C1A H1A . . 107.1 ?
C6A C1A H1A . . 107.1 ?
C1A C2A C3A . . 111.12(14) ?
C1A C2A H2A1 . . 109.4 ?
C3A C2A H2A1 . . 109.4 ?
C1A C2A H2A2 . . 109.4 ?
C3A C2A H2A2 . . 109.4 ?
H2A1 C2A H2A2 . . 108.0 ?
C4A C3A C2A . . 111.03(13) ?
C4A C3A H3A1 . . 109.4 ?
C2A C3A H3A1 . . 109.4 ?
C4A C3A H3A2 . . 109.4 ?
C2A C3A H3A2 . . 109.4 ?
H3A1 C3A H3A2 . . 108.0 ?
C3A C4A C5A . . 111.32(14) ?
C3A C4A H4A1 . . 109.4 ?
C5A C4A H4A1 . . 109.4 ?
C3A C4A H4A2 . . 109.4 ?
C5A C4A H4A2 . . 109.4 ?
H4A1 C4A H4A2 . . 108.0 ?
C4A C5A C6A . . 112.64(13) ?
C4A C5A H5A1 . . 109.1 ?
C6A C5A H5A1 . . 109.1 ?
C4A C5A H5A2 . . 109.1 ?
C6A C5A H5A2 . . 109.1 ?
H5A1 C5A H5A2 . . 107.8 ?
C7A C6A C5A . . 113.12(15) ?
C7A C6A C1A . . 111.54(12) ?
C5A C6A C1A . . 110.64(12) ?
C7A C6A H6A . . 107.1 ?
C5A C6A H6A . . 107.1 ?
C1A C6A H6A . . 107.1 ?
C8A C7A C6A . . 110.99(18) ?
C8A C7A H7A1 . . 109.4 ?
C6A C7A H7A1 . . 109.4 ?
C8A C7A H7A2 . . 109.4 ?
C6A C7A H7A2 . . 109.4 ?
H7A1 C7A H7A2 . . 108.0 ?
C7A C8A C9A . . 110.6(2) ?
C7A C8A H8A1 . . 109.5 ?
C9A C8A H8A1 . . 109.5 ?
C7A C8A H8A2 . . 109.5 ?
C9A C8A H8A2 . . 109.5 ?
H8A1 C8A H8A2 . . 108.1 ?
C10A C9A C8A . . 109.54(19) ?
C10A C9A H9A1 . . 109.8 ?
C8A C9A H9A1 . . 109.8 ?
C10A C9A H9A2 . . 109.8 ?
C8A C9A H9A2 . . 109.8 ?
H9A1 C9A H9A2 . . 108.2 ?
C1A C10A C9A . . 113.45(17) ?
C1A C10A H10A . . 108.9 ?
C9A C10A H10A . . 108.9 ?
C1A C10A H10B . . 108.9 ?
C9A C10A H10B . . 108.9 ?
H10A C10A H10B . . 107.7 ?
C10C C1C C6C . . 110.3(16) ?
C10C C1C C2C . . 110.9(17) ?
C6C C1C C2C . . 104.8(15) ?
C10C C1C H1C . . 110.3 ?
C6C C1C H1C . . 110.3 ?
C2C C1C H1C . . 110.3 ?
C3C C2C C1C . . 121.(2) ?
C3C C2C H2C1 . . 107.2 ?
C1C C2C H2C1 . . 107.2 ?
C3C C2C H2C2 . . 107.2 ?
C1C C2C H2C2 . . 107.2 ?
H2C1 C2C H2C2 . . 106.8 ?
C2C C3C C4C . . 107.4(19) ?
C2C C3C H3C1 . . 110.2 ?
C4C C3C H3C1 . . 110.2 ?
C2C C3C H3C2 . . 110.2 ?
C4C C3C H3C2 . . 110.2 ?
H3C1 C3C H3C2 . . 108.5 ?
C5C C4C C3C . . 109.2(16) ?
C5C C4C H4C1 . . 109.8 ?
C3C C4C H4C1 . . 109.8 ?
C5C C4C H4C2 . . 109.8 ?
C3C C4C H4C2 . . 109.8 ?
H4C1 C4C H4C2 . . 108.3 ?
C6C C5C C4C . . 110.2(16) ?
C6C C5C H5C1 . . 109.6 ?
C4C C5C H5C1 . . 109.6 ?
C6C C5C H5C2 . . 109.6 ?
C4C C5C H5C2 . . 109.6 ?
H5C1 C5C H5C2 . . 108.1 ?
C5C C6C C1C . . 109.7(15) ?
C5C C6C C7C . . 110.6(17) ?
C1C C6C C7C . . 106.6(15) ?
C5C C6C H6C . . 109.9 ?
C1C C6C H6C . . 109.9 ?
C7C C6C H6C . . 109.9 ?
C8C C7C C6C . . 117.(2) ?
C8C C7C H7C1 . . 108.0 ?
C6C C7C H7C1 . . 108.0 ?
C8C C7C H7C2 . . 108.0 ?
C6C C7C H7C2 . . 108.0 ?
H7C1 C7C H7C2 . . 107.3 ?
C7C C8C C9C . . 129.(3) ?
C7C C8C H8C1 . . 105.1 ?
C9C C8C H8C1 . . 105.1 ?
C7C C8C H8C2 . . 105.1 ?
C9C C8C H8C2 . . 105.1 ?
H8C1 C8C H8C2 . . 105.9 ?
C10C C9C C8C . . 115.(2) ?
C10C C9C H9C1 . . 108.5 ?
C8C C9C H9C1 . . 108.5 ?
C10C C9C H9C2 . . 108.5 ?
C8C C9C H9C2 . . 108.5 ?
H9C1 C9C H9C2 . . 107.5 ?
C9C C10C C1C . . 107.1(19) ?
C9C C10C H10E . . 110.3 ?
C1C C10C H10E . . 110.3 ?
C9C C10C H10F . . 110.3 ?
C1C C10C H10F . . 110.3 ?
H10E C10C H10F . . 108.6 ?
C10B C1B C2B . . 112.82(13) ?
C10B C1B C6B . . 110.86(11) ?
C2B C1B C6B . . 111.76(12) ?
C10B C1B H1B . . 107.0 ?
C2B C1B H1B . . 107.0 ?
C6B C1B H1B . . 107.0 ?
C3B C2B C1B . . 111.33(13) ?
C3B C2B H2B1 . . 109.4 ?
C1B C2B H2B1 . . 109.4 ?
C3B C2B H2B2 . . 109.4 ?
C1B C2B H2B2 . . 109.4 ?
H2B1 C2B H2B2 . . 108.0 ?
C4B C3B C2B . . 111.19(13) ?
C4B C3B H3B1 . . 109.4 ?
C2B C3B H3B1 . . 109.4 ?
C4B C3B H3B2 . . 109.4 ?
C2B C3B H3B2 . . 109.4 ?
H3B1 C3B H3B2 . . 108.0 ?
C3B C4B C5B . . 111.09(14) ?
C3B C4B H4B1 . . 109.4 ?
C5B C4B H4B1 . . 109.4 ?
C3B C4B H4B2 . . 109.4 ?
C5B C4B H4B2 . . 109.4 ?
H4B1 C4B H4B2 . . 108.0 ?
C6B C5B C4B . . 112.85(13) ?
C6B C5B H5B1 . . 109.0 ?
C4B C5B H5B1 . . 109.0 ?
C6B C5B H5B2 . . 109.0 ?
C4B C5B H5B2 . . 109.0 ?
H5B1 C5B H5B2 . . 107.8 ?
C5B C6B C7B . . 113.12(14) ?
C5B C6B C1B . . 110.86(12) ?
C7B C6B C1B . . 111.53(12) ?
C5B C6B H6B . . 107.0 ?
C7B C6B H6B . . 107.0 ?
C1B C6B H6B . . 107.0 ?
C8B C7B C6B . . 110.8(2) ?
C8B C7B H7B1 . . 109.5 ?
C6B C7B H7B1 . . 109.5 ?
C8B C7B H7B2 . . 109.5 ?
C6B C7B H7B2 . . 109.5 ?
H7B1 C7B H7B2 . . 108.1 ?
C7B C8B C9B . . 110.9(2) ?
C7B C8B H8B1 . . 109.5 ?
C9B C8B H8B1 . . 109.5 ?
C7B C8B H8B2 . . 109.5 ?
C9B C8B H8B2 . . 109.5 ?
H8B1 C8B H8B2 . . 108.1 ?
C10B C9B C8B . . 109.5(2) ?
C10B C9B H9B1 . . 109.8 ?
C8B C9B H9B1 . . 109.8 ?
C10B C9B H9B2 . . 109.8 ?
C8B C9B H9B2 . . 109.8 ?
H9B1 C9B H9B2 . . 108.2 ?
C9B C10B C1B . . 113.40(16) ?
C9B C10B H10C . . 108.9 ?
C1B C10B H10C . . 108.9 ?
C9B C10B H10D . . 108.9 ?
C1B C10B H10D . . 108.9 ?
H10C C10B H10D . . 107.7 ?
C10D C1D C2D . . 111.7(17) ?
C10D C1D C6D . . 110.3(15) ?
C2D C1D C6D . . 106.0(15) ?
C10D C1D H1D . . 109.6 ?
C2D C1D H1D . . 109.6 ?
C6D C1D H1D . . 109.6 ?
C3D C2D C1D . . 117.(2) ?
C3D C2D H2D1 . . 108.0 ?
C1D C2D H2D1 . . 108.0 ?
C3D C2D H2D2 . . 108.0 ?
C1D C2D H2D2 . . 108.0 ?
H2D1 C2D H2D2 . . 107.3 ?
C2D C3D C4D . . 105.5(19) ?
C2D C3D H3D1 . . 110.6 ?
C4D C3D H3D1 . . 110.6 ?
C2D C3D H3D2 . . 110.6 ?
C4D C3D H3D2 . . 110.6 ?
H3D1 C3D H3D2 . . 108.8 ?
C5D C4D C3D . . 109.7(15) ?
C5D C4D H4D1 . . 109.7 ?
C3D C4D H4D1 . . 109.7 ?
C5D C4D H4D2 . . 109.7 ?
C3D C4D H4D2 . . 109.7 ?
H4D1 C4D H4D2 . . 108.2 ?
C6D C5D C4D . . 108.5(16) ?
C6D C5D H5D1 . . 110.0 ?
C4D C5D H5D1 . . 110.0 ?
C6D C5D H5D2 . . 110.0 ?
C4D C5D H5D2 . . 110.0 ?
H5D1 C5D H5D2 . . 108.4 ?
C5D C6D C7D . . 109.8(17) ?
C5D C6D C1D . . 108.5(15) ?
C7D C6D C1D . . 105.4(15) ?
C5D C6D H6D . . 111.0 ?
C7D C6D H6D . . 111.0 ?
C1D C6D H6D . . 111.0 ?
C8D C7D C6D . . 122.(2) ?
C8D C7D H7D1 . . 106.8 ?
C6D C7D H7D1 . . 106.8 ?
C8D C7D H7D2 . . 106.8 ?
C6D C7D H7D2 . . 106.8 ?
H7D1 C7D H7D2 . . 106.6 ?
C7D C8D C9D . . 126.(3) ?
C7D C8D H8D1 . . 105.9 ?
C9D C8D H8D1 . . 105.9 ?
C7D C8D H8D2 . . 105.9 ?
C9D C8D H8D2 . . 105.9 ?
H8D1 C8D H8D2 . . 106.2 ?
C10D C9D C8D . . 114.(2) ?
C10D C9D H9D1 . . 108.7 ?
C8D C9D H9D1 . . 108.7 ?
C10D C9D H9D2 . . 108.7 ?
C8D C9D H9D2 . . 108.7 ?
H9D1 C9D H9D2 . . 107.6 ?
C9D C10D C1D . . 107.8(16) ?
C9D C10D H10G . . 110.1 ?
C1D C10D H10G . . 110.1 ?
C9D C10D H10H . . 110.1 ?
C1D C10D H10H . . 110.1 ?
H10G C10D H10H . . 108.5 ?

loop_
_geom_bond_atom_site_label_1
_geom_bond_atom_site_label_2
_geom_bond_site_symmetry_2
_geom_bond_distance
_geom_bond_publ_flag
C1A C2A . 1.526(2) ?
C1A C10A . 1.531(2) ?
C1A C6A . 1.5409(18) ?
C1A H1A . 1.0 ?
C2A C3A . 1.529(2) ?
C2A H2A1 . 0.99 ?
C2A H2A2 . 0.99 ?
C3A C4A . 1.523(2) ?
C3A H3A1 . 0.99 ?
C3A H3A2 . 0.99 ?
C4A C5A . 1.524(2) ?
C4A H4A1 . 0.99 ?
C4A H4A2 . 0.99 ?
C5A C6A . 1.532(2) ?
C5A H5A1 . 0.99 ?
C5A H5A2 . 0.99 ?
C6A C7A . 1.528(2) ?
C6A H6A . 1.0 ?
C7A C8A . 1.517(4) ?
C7A H7A1 . 0.99 ?
C7A H7A2 . 0.99 ?
C8A C9A . 1.546(3) ?
C8A H8A1 . 0.99 ?
C8A H8A2 . 0.99 ?
C9A C10A . 1.533(3) ?
C9A H9A1 . 0.99 ?
C9A H9A2 . 0.99 ?
C10A H10A . 0.99 ?
C10A H10B . 0.99 ?
C1C C10C . 1.48(3) ?
C1C C6C . 1.56(2) ?
C1C C2C . 1.57(3) ?
C1C H1C . 1.0 ?
C2C C3C . 1.40(3) ?
C2C H2C1 . 0.99 ?
C2C H2C2 . 0.99 ?
C3C C4C . 1.55(3) ?
C3C H3C1 . 0.99 ?
C3C H3C2 . 0.99 ?
C4C C5C . 1.52(3) ?
C4C H4C1 . 0.99 ?
C4C H4C2 . 0.99 ?
C5C C6C . 1.49(3) ?
C5C H5C1 . 0.99 ?
C5C H5C2 . 0.99 ?
C6C C7C . 1.56(3) ?
C6C H6C . 1.0 ?
C7C C8C . 1.25(3) ?
C7C H7C1 . 0.99 ?
C7C H7C2 . 0.99 ?
C8C C9C . 1.45(3) ?
C8C H8C1 . 0.99 ?
C8C H8C2 . 0.99 ?
C9C C10C . 1.40(3) ?
C9C H9C1 . 0.99 ?
C9C H9C2 . 0.99 ?
C10C H10E . 0.99 ?
C10C H10F . 0.99 ?
C1B C10B . 1.531(2) ?
C1B C2B . 1.532(2) ?
C1B C6B . 1.5404(18) ?
C1B H1B . 1.0 ?
C2B C3B . 1.525(2) ?
C2B H2B1 . 0.99 ?
C2B H2B2 . 0.99 ?
C3B C4B . 1.524(2) ?
C3B H3B1 . 0.99 ?
C3B H3B2 . 0.99 ?
C4B C5B . 1.529(2) ?
C4B H4B1 . 0.99 ?
C4B H4B2 . 0.99 ?
C5B C6B . 1.527(2) ?
C5B H5B1 . 0.99 ?
C5B H5B2 . 0.99 ?
C6B C7B . 1.529(2) ?
C6B H6B . 1.0 ?
C7B C8B . 1.518(4) ?
C7B H7B1 . 0.99 ?
C7B H7B2 . 0.99 ?
C8B C9B . 1.546(4) ?
C8B H8B1 . 0.99 ?
C8B H8B2 . 0.99 ?
C9B C10B . 1.528(3) ?
C9B H9B1 . 0.99 ?
C9B H9B2 . 0.99 ?
C10B H10C . 0.99 ?
C10B H10D . 0.99 ?
C1D C10D . 1.50(3) ?
C1D C2D . 1.55(3) ?
C1D C6D . 1.58(2) ?
C1D H1D . 1.0 ?
C2D C3D . 1.45(3) ?
C2D H2D1 . 0.99 ?
C2D H2D2 . 0.99 ?
C3D C4D . 1.56(3) ?
C3D H3D1 . 0.99 ?
C3D H3D2 . 0.99 ?
C4D C5D . 1.51(3) ?
C4D H4D1 . 0.99 ?
C4D H4D2 . 0.99 ?
C5D C6D . 1.51(3) ?
C5D H5D1 . 0.99 ?
C5D H5D2 . 0.99 ?
C6D C7D . 1.57(3) ?
C6D H6D . 1.0 ?
C7D C8D . 1.17(4) ?
C7D H7D1 . 0.99 ?
C7D H7D2 . 0.99 ?
C8D C9D . 1.56(4) ?
C8D H8D1 . 0.99 ?
C8D H8D2 . 0.99 ?
C9D C10D . 1.39(3) ?
C9D H9D1 . 0.99 ?
C9D H9D2 . 0.99 ?
C10D H10G . 0.99 ?
C10D H10H . 0.99 ?

loop_
_geom_torsion_atom_site_label_1
_geom_torsion_atom_site_label_2
_geom_torsion_atom_site_label_3
_geom_torsion_atom_site_label_4
_geom_torsion_site_symmetry_1
_geom_torsion_site_symmetry_2
_geom_torsion_site_symmetry_3
_geom_torsion_site_symmetry_4
_geom_torsion
_geom_torsion_publ_flag
C10A C1A C2A C3A . . . . -179.11(14) ?
C6A C1A C2A C3A . . . . 55.57(17) ?
C1A C2A C3A C4A . . . . -56.4(2) ?
C2A C3A C4A C5A . . . . 55.7(2) ?
C3A C4A C5A C6A . . . . -54.7(2) ?
C4A C5A C6A C7A . . . . -72.95(19) ?
C4A C5A C6A C1A . . . . 53.02(19) ?
C2A C1A C6A C7A . . . . 73.43(17) ?
C10A C1A C6A C7A . . . . -53.05(18) ?
C2A C1A C6A C5A . . . . -53.42(16) ?
C10A C1A C6A C5A . . . . -179.90(14) ?
C5A C6A C7A C8A . . . . -177.43(15) ?
C1A C6A C7A C8A . . . . 57.08(19) ?
C6A C7A C8A C9A . . . . -59.0(3) ?
C7A C8A C9A C10A . . . . 57.1(3) ?
C2A C1A C10A C9A . . . . -73.08(19) ?
C6A C1A C10A C9A . . . . 53.0(2) ?
C8A C9A C10A C1A . . . . -54.9(3) ?
C10C C1C C2C C3C . . . . -65.(3) ?
C6C C1C C2C C3C . . . . 54.(3) ?
C1C C2C C3C C4C . . . . -55.(3) ?
C2C C3C C4C C5C . . . . 56.(3) ?
C3C C4C C5C C6C . . . . -64.(2) ?
C4C C5C C6C C1C . . . . 64.(2) ?
C4C C5C C6C C7C . . . . -178.4(17) ?
C10C C1C C6C C5C . . . . 66.(2) ?
C2C C1C C6C C5C . . . . -53.(2) ?
C10C C1C C6C C7C . . . . -54.(2) ?
C2C C1C C6C C7C . . . . -173.3(17) ?
C5C C6C C7C C8C . . . . -104.(2) ?
C1C C6C C7C C8C . . . . 15.(3) ?
C6C C7C C8C C9C . . . . 12.(4) ?
C7C C8C C9C C10C . . . . 2.(4) ?
C8C C9C C10C C1C . . . . -41.(3) ?
C6C C1C C10C C9C . . . . 68.(2) ?
C2C C1C C10C C9C . . . . -176.3(19) ?
C10B C1B C2B C3B . . . . -179.03(14) ?
C6B C1B C2B C3B . . . . 55.24(16) ?
C1B C2B C3B C4B . . . . -56.3(2) ?
C2B C3B C4B C5B . . . . 55.5(2) ?
C3B C4B C5B C6B . . . . -54.5(2) ?
C4B C5B C6B C7B . . . . -73.16(19) ?
C4B C5B C6B C1B . . . . 52.97(19) ?
C10B C1B C6B C5B . . . . -179.86(13) ?
C2B C1B C6B C5B . . . . -53.06(16) ?
C10B C1B C6B C7B . . . . -52.85(17) ?
C2B C1B C6B C7B . . . . 73.94(17) ?
C5B C6B C7B C8B . . . . -177.56(17) ?
C1B C6B C7B C8B . . . . 56.7(2) ?
C6B C7B C8B C9B . . . . -58.9(3) ?
C7B C8B C9B C10B . . . . 57.1(4) ?
C8B C9B C10B C1B . . . . -54.6(3) ?
C2B C1B C10B C9B . . . . -73.36(19) ?
C6B C1B C10B C9B . . . . 52.84(19) ?
C10D C1D C2D C3D . . . . -63.(3) ?
C6D C1D C2D C3D . . . . 57.(3) ?
C1D C2D C3D C4D . . . . -58.(3) ?
C2D C3D C4D C5D . . . . 61.(3) ?
C3D C4D C5D C6D . . . . -67.(2) ?
C4D C5D C6D C7D . . . . 178.9(16) ?
C4D C5D C6D C1D . . . . 64.(2) ?
C10D C1D C6D C5D . . . . 65.(2) ?
C2D C1D C6D C5D . . . . -56.(2) ?
C10D C1D C6D C7D . . . . -52.6(19) ?
C2D C1D C6D C7D . . . . -173.7(17) ?
C5D C6D C7D C8D . . . . -102.(3) ?
C1D C6D C7D C8D . . . . 14.(3) ?
C6D C7D C8D C9D . . . . 11.(4) ?
C7D C8D C9D C10D . . . . 3.(4) ?
C8D C9D C10D C1D . . . . -41.(3) ?
C2D C1D C10D C9D . . . . -174.8(18) ?
C6D C1D C10D C9D . . . . 68.(2) ?
